data_4339682
loop_
_publ_author_name
'Ainscough, Eric W.'
'Brodie, Andrew M.'
'Derwahl, Andreas'
'Kirk, Steve'
'Otter, Carl A.'

_publ_section_title
;
 Conformationally rigid chelate rings in metal complexes of
 pyridyloxy-substituted 2,2'-dioxybiphenyl-cyclotetra- and
 cyclotriphosphazene platforms.
;
_journal_issue 23
_journal_name_full 'Inorganic chemistry'
_journal_page_first 9841
_journal_page_last 9852
_journal_paper_doi 10.1021/ic701241v
_journal_volume 46
_journal_year 2007
_chemical_formula_sum 'C38.5 H35.75 Br2 Co N8.25 O6 P3'
_chemical_formula_weight 1021.66
_chemical_name_systematic
; 
 ? 
;
_space_group_IT_number 14
_symmetry_cell_setting monoclinic
_symmetry_space_group_name_Hall '-P 2ybc'
_symmetry_space_group_name_H-M 'P 1 21/c 1'
_atom_sites_solution_hydrogens geom
_atom_sites_solution_primary direct
_atom_sites_solution_secondary difmap
_audit_creation_method SHELXL-97
_cell_angle_alpha 90.00
_cell_angle_beta 94.63
_cell_angle_gamma 90.00
_cell_formula_units_Z 4
_cell_length_a 12.9529(2)
_cell_length_b 10.58350(10)
_cell_length_c 31.52860(10)
_cell_measurement_temperature 357(2)
_cell_volume 4308.06(8)
_computing_structure_refinement 'SHELXL-97 (Sheldrick, 1997)'
_computing_structure_solution 'SHELXS-97 (Sheldrick, 1990)'
_diffrn_ambient_temperature 85(2)
_diffrn_measured_fraction_theta_full 0.998
_diffrn_measured_fraction_theta_max 0.998
_diffrn_measurement_device_type 'Area detector'
_diffrn_measurement_method 'phi and omega scans'
_diffrn_radiation_monochromator graphite
_diffrn_radiation_source 'fine-focus sealed tube'
_diffrn_radiation_type MoK\a
_diffrn_radiation_wavelength 0.71073
_diffrn_reflns_av_R_equivalents 0.0284
_diffrn_reflns_av_sigmaI/netI 0.0336
_diffrn_reflns_limit_h_max 13
_diffrn_reflns_limit_h_min -15
_diffrn_reflns_limit_k_max 12
_diffrn_reflns_limit_k_min -12
_diffrn_reflns_limit_l_max 30
_diffrn_reflns_limit_l_min -37
_diffrn_reflns_number 23354
_diffrn_reflns_theta_full 25.35
_diffrn_reflns_theta_max 25.35
_diffrn_reflns_theta_min 2.74
_exptl_absorpt_coefficient_mu 2.420
_exptl_absorpt_correction_T_max 0.802439
_exptl_absorpt_correction_T_min 0.708432
_exptl_absorpt_correction_type multi-scan
_exptl_absorpt_process_details 'Acta Cryst., 1995, A51, 33'
_exptl_crystal_colour blue
_exptl_crystal_density_diffrn 1.575
_exptl_crystal_density_method 'not measured'
_exptl_crystal_description prism
_exptl_crystal_F_000 2058
_exptl_crystal_size_max 0.26
_exptl_crystal_size_mid 0.20
_exptl_crystal_size_min 0.18
_refine_diff_density_max 0.650
_refine_diff_density_min -0.404
_refine_diff_density_rms 0.067
_refine_ls_extinction_coef 0.00021(7)
_refine_ls_extinction_expression Fc^*^=kFc[1+0.001xFc^2^\l^3^/sin(2\q)]^-1/4^
_refine_ls_extinction_method SHELXL
_refine_ls_goodness_of_fit_ref 1.069
_refine_ls_hydrogen_treatment constr
_refine_ls_matrix_type full
_refine_ls_number_parameters 558
_refine_ls_number_reflns 7874
_refine_ls_number_restraints 0
_refine_ls_restrained_S_all 1.069
_refine_ls_R_factor_all 0.0419
_refine_ls_R_factor_gt 0.0312
_refine_ls_shift/su_max 0.001
_refine_ls_shift/su_mean 0.000
_refine_ls_structure_factor_coef Fsqd
_refine_ls_weighting_details 'calc w=1/[\s^2^(Fo^2^)+(0.0174P)^2^+5.8465P] where P=(Fo^2^+2Fc^2^)/3'
_refine_ls_weighting_scheme calc
_refine_ls_wR_factor_gt 0.0620
_refine_ls_wR_factor_ref 0.0657
_reflns_number_gt 6690
_reflns_number_total 7874
_reflns_threshold_expression >2sigma(I)
_cod_duplicate_entry 4339681
_cod_data_source_file ic701241v-file002.cif
_cod_data_source_block sk50
_cod_original_cell_volume 4308.08(8)
_cod_original_sg_symbol_H-M P2(1)/c
_cod_original_formula_sum 'C38.50 H35.75 Br2 Co N8.25 O6 P3'
_cod_database_code 4339682

loop_
_symmetry_equiv_pos_as_xyz
'x, y, z'
'-x, y+1/2, -z+1/2'
'-x, -y, -z'
'x, -y-1/2, z-1/2'

loop_
_atom_site_label
_atom_site_type_symbol
_atom_site_fract_x
_atom_site_fract_y
_atom_site_fract_z
_atom_site_U_iso_or_equiv
_atom_site_adp_type
_atom_site_occupancy
_atom_site_symmetry_multiplicity
_atom_site_calc_flag
_atom_site_refinement_flags
Co1 Co 0.91983(3) 0.18929(3) 0.087284(11) 0.01507(9) Uani 1 1 d .
Br1 Br 0.81370(2) 0.12030(3) 0.025011(8) 0.02129(8) Uani 1 1 d .
Br2 Br 1.10015(2) 0.25315(3) 0.085543(9) 0.02003(8) Uani 1 1 d .
P3 P 0.73494(5) 0.20523(6) 0.22801(2) 0.01508(15) Uani 1 1 d .
P1 P 0.83769(5) 0.32752(6) 0.16714(2) 0.01491(15) Uani 1 1 d .
P2 P 0.80271(5) 0.06731(6) 0.16195(2) 0.01516(15) Uani 1 1 d .
N3 N 0.76950(17) 0.3306(2) 0.20560(7) 0.0164(5) Uani 1 1 d .
N2 N 0.76025(17) 0.0746(2) 0.20684(7) 0.0170(5) Uani 1 1 d .
N1 N 0.84968(17) 0.1951(2) 0.14306(7) 0.0150(5) Uani 1 1 d .
N11 N 0.87072(17) 0.3892(2) 0.07387(7) 0.0168(5) Uani 1 1 d .
N21 N 0.99128(19) 0.2257(2) 0.22448(7) 0.0229(5) Uani 1 1 d .
N41 N 0.96371(17) -0.0099(2) 0.10021(7) 0.0174(5) Uani 1 1 d .
N31 N 0.61623(19) 0.1784(2) 0.13065(8) 0.0262(6) Uani 1 1 d .
N90 N 0.5233(3) 0.6818(4) 1.04699(13) 0.0714(11) Uani 1 1 d .
O6 O 0.78195(14) 0.19917(16) 0.27602(5) 0.0162(4) Uani 1 1 d .
O5 O 0.61482(14) 0.22317(17) 0.23293(6) 0.0186(4) Uani 1 1 d .
O1 O 0.78930(14) 0.43240(16) 0.13582(5) 0.0170(4) Uani 1 1 d .
O2 O 0.95069(14) 0.38685(17) 0.17697(6) 0.0182(4) Uani 1 1 d .
O4 O 0.88766(14) -0.03995(16) 0.16443(6) 0.0171(4) Uani 1 1 d .
O3 O 0.72318(14) 0.00515(17) 0.12664(6) 0.0187(4) Uani 1 1 d .
C66 C 0.6644(2) 0.3138(3) 0.31762(8) 0.0201(6) Uani 1 1 d .
C61 C 0.7599(2) 0.3070(2) 0.30070(8) 0.0167(6) Uani 1 1 d .
C62 C 0.8350(2) 0.3991(3) 0.30687(9) 0.0216(6) Uani 1 1 d .
H62 H 0.8968 0.3925 0.2940 0.026 Uiso 1 1 calc R
C63 C 0.8169(2) 0.5013(3) 0.33249(9) 0.0253(7) Uani 1 1 d .
H63 H 0.8667 0.5642 0.3371 0.030 Uiso 1 1 calc R
C64 C 0.7239(2) 0.5096(3) 0.35128(9) 0.0294(7) Uani 1 1 d .
H64 H 0.7122 0.5772 0.3691 0.035 Uiso 1 1 calc R
C65 C 0.6483(2) 0.4180(3) 0.34374(9) 0.0272(7) Uani 1 1 d .
H65 H 0.5859 0.4257 0.3562 0.033 Uiso 1 1 calc R
C56 C 0.5837(2) 0.2172(3) 0.30760(9) 0.0221(6) Uani 1 1 d .
C51 C 0.5639(2) 0.1704(3) 0.26658(9) 0.0214(6) Uani 1 1 d .
C52 C 0.4889(2) 0.0803(3) 0.25619(11) 0.0301(7) Uani 1 1 d .
H52 H 0.4779 0.0501 0.2285 0.036 Uiso 1 1 calc R
C53 C 0.4300(3) 0.0357(3) 0.28815(13) 0.0409(9) Uani 1 1 d .
H53 H 0.3793 -0.0253 0.2819 0.049 Uiso 1 1 calc R
C54 C 0.4467(3) 0.0816(3) 0.32890(13) 0.0415(9) Uani 1 1 d .
H54 H 0.4065 0.0522 0.3500 0.050 Uiso 1 1 calc R
C55 C 0.5222(2) 0.1707(3) 0.33883(11) 0.0331(8) Uani 1 1 d .
H55 H 0.5326 0.2005 0.3666 0.040 Uiso 1 1 calc R
C11 C 0.8193(2) 0.4695(2) 0.09650(8) 0.0161(6) Uani 1 1 d .
C12 C 0.7885(2) 0.5900(2) 0.08379(9) 0.0194(6) Uani 1 1 d .
H12 H 0.7521 0.6412 0.1014 0.023 Uiso 1 1 calc R
C13 C 0.8131(2) 0.6324(2) 0.04426(9) 0.0200(6) Uani 1 1 d .
C14 C 0.8670(2) 0.5493(3) 0.01971(9) 0.0214(6) Uani 1 1 d .
H14 H 0.8848 0.5736 -0.0071 0.026 Uiso 1 1 calc R
C15 C 0.8939(2) 0.4313(3) 0.03535(8) 0.0195(6) Uani 1 1 d .
H15 H 0.9300 0.3777 0.0185 0.023 Uiso 1 1 calc R
C21 C 1.0253(2) 0.3223(3) 0.20326(9) 0.0202(6) Uani 1 1 d .
C22 C 1.1258(2) 0.3650(3) 0.20428(11) 0.0319(7) Uani 1 1 d .
H22 H 1.1429 0.4346 0.1882 0.038 Uiso 1 1 calc R
C23 C 1.2005(2) 0.3019(3) 0.22972(12) 0.0360(8) Uani 1 1 d .
C24 C 1.1670(3) 0.2010(3) 0.25363(10) 0.0378(9) Uani 1 1 d .
H24 H 1.2142 0.1573 0.2720 0.045 Uiso 1 1 calc R
C25 C 1.0641(3) 0.1659(3) 0.25014(9) 0.0322(8) Uani 1 1 d .
H25 H 1.0440 0.0979 0.2662 0.039 Uiso 1 1 calc R
C41 C 0.9414(2) -0.0870(2) 0.13127(8) 0.0159(6) Uani 1 1 d .
C42 C 0.9731(2) -0.2118(2) 0.13569(9) 0.0185(6) Uani 1 1 d .
H42 H 0.9524 -0.2615 0.1578 0.022 Uiso 1 1 calc R
C43 C 1.0364(2) -0.2607(3) 0.10628(9) 0.0195(6) Uani 1 1 d .
C44 C 1.0603(2) -0.1814(3) 0.07285(9) 0.0203(6) Uani 1 1 d .
H44 H 1.1014 -0.2108 0.0521 0.024 Uiso 1 1 calc R
C45 C 1.0227(2) -0.0603(3) 0.07086(8) 0.0199(6) Uani 1 1 d .
H45 H 1.0385 -0.0099 0.0481 0.024 Uiso 1 1 calc R
C31 C 0.6314(2) 0.0672(3) 0.11321(9) 0.0207(6) Uani 1 1 d .
C32 C 0.5640(2) 0.0068(3) 0.08376(9) 0.0255(7) Uani 1 1 d .
H32 H 0.5795 -0.0721 0.0730 0.031 Uiso 1 1 calc R
C33 C 0.4722(2) 0.0683(3) 0.07086(9) 0.0297(7) Uani 1 1 d .
C34 C 0.4544(2) 0.1864(3) 0.08868(10) 0.0341(8) Uani 1 1 d .
H34 H 0.3939 0.2306 0.0807 0.041 Uiso 1 1 calc R
C35 C 0.5267(2) 0.2364(3) 0.11794(11) 0.0348(8) Uani 1 1 d .
H35 H 0.5133 0.3148 0.1297 0.042 Uiso 1 1 calc R
C16 C 0.7812(2) 0.7619(3) 0.02854(10) 0.0281(7) Uani 1 1 d .
H16A H 0.7091 0.7613 0.0187 0.042 Uiso 1 1 calc R
H16B H 0.8215 0.7854 0.0055 0.042 Uiso 1 1 calc R
H16C H 0.7927 0.8218 0.0513 0.042 Uiso 1 1 calc R
C26 C 1.3133(3) 0.3376(4) 0.23040(15) 0.0570(12) Uani 1 1 d .
H26A H 1.3489 0.2774 0.2141 0.086 Uiso 1 1 calc R
H26B H 1.3434 0.3378 0.2592 0.086 Uiso 1 1 calc R
H26C H 1.3194 0.4202 0.2183 0.086 Uiso 1 1 calc R
C46 C 1.0806(2) -0.3916(3) 0.11074(10) 0.0268(7) Uani 1 1 d .
H46A H 1.1482 -0.3878 0.1256 0.040 Uiso 1 1 calc R
H46B H 1.0857 -0.4275 0.0830 0.040 Uiso 1 1 calc R
H46C H 1.0362 -0.4432 0.1265 0.040 Uiso 1 1 calc R
C36 C 0.3929(3) 0.0080(4) 0.03985(11) 0.0441(9) Uani 1 1 d .
H36A H 0.4007 0.0398 0.0118 0.066 Uiso 1 1 calc R
H36B H 0.3247 0.0275 0.0478 0.066 Uiso 1 1 calc R
H36C H 0.4025 -0.0820 0.0401 0.066 Uiso 1 1 calc R
C91 C 0.3894(3) 0.6285(4) 0.98399(15) 0.0624(12) Uani 1 1 d .
H91A H 0.3517 0.7035 0.9753 0.094 Uiso 1 1 calc R
H91B H 0.3420 0.5651 0.9922 0.094 Uiso 1 1 calc R
H91C H 0.4259 0.5976 0.9608 0.094 Uiso 1 1 calc R
C90 C 0.4636(3) 0.6579(4) 1.02004(15) 0.0536(11) Uani 1 1 d .
C92 C 0.3331(13) 0.4463(15) 0.1016(6) 0.040(4) Uani 0.214(6) 1 d P
N91 N 0.3498(13) 0.4683(15) 0.0675(6) 0.057(5) Uani 0.214(6) 1 d P
C93 C 0.3149(13) 0.4171(18) 0.1447(5) 0.046(5) Uani 0.214(6) 1 d P
H93A H 0.3675 0.3601 0.1563 0.069 Uiso 0.214(6) 1 calc PR
H93B H 0.2482 0.3781 0.1454 0.069 Uiso 0.214(6) 1 calc PR
H93C H 0.3170 0.4934 0.1612 0.069 Uiso 0.214(6) 1 calc PR

loop_
_atom_site_aniso_label
_atom_site_aniso_U_11
_atom_site_aniso_U_22
_atom_site_aniso_U_33
_atom_site_aniso_U_23
_atom_site_aniso_U_13
_atom_site_aniso_U_12
Co1 0.01844(19) 0.01337(18) 0.01351(18) 0.00065(14) 0.00203(14) 0.00089(15)
Br1 0.02647(16) 0.01954(14) 0.01722(14) 0.00010(11) -0.00208(11) -0.00212(12)
Br2 0.01962(14) 0.01634(13) 0.02413(15) 0.00358(11) 0.00165(11) 0.00077(11)
P3 0.0159(3) 0.0150(3) 0.0144(3) -0.0003(3) 0.0017(3) 0.0011(3)
P1 0.0168(4) 0.0124(3) 0.0155(3) 0.0006(3) 0.0012(3) 0.0014(3)
P2 0.0176(4) 0.0129(3) 0.0150(3) -0.0005(3) 0.0019(3) -0.0004(3)
N3 0.0194(12) 0.0138(11) 0.0163(11) 0.0001(9) 0.0020(9) 0.0015(9)
N2 0.0196(12) 0.0147(11) 0.0170(12) 0.0007(9) 0.0030(9) -0.0008(9)
N1 0.0186(12) 0.0122(11) 0.0142(11) -0.0002(9) 0.0018(9) 0.0010(9)
N11 0.0191(12) 0.0151(11) 0.0163(12) 0.0033(9) 0.0023(9) -0.0001(10)
N21 0.0251(13) 0.0253(13) 0.0183(12) 0.0009(10) 0.0025(10) 0.0083(11)
N41 0.0197(12) 0.0153(11) 0.0174(12) 0.0000(9) 0.0017(9) 0.0013(10)
N31 0.0234(13) 0.0252(13) 0.0291(14) -0.0017(11) -0.0029(11) -0.0004(11)
N90 0.051(2) 0.082(3) 0.080(3) -0.027(2) -0.005(2) 0.002(2)
O6 0.0176(10) 0.0161(9) 0.0147(9) -0.0013(7) 0.0011(7) 0.0024(8)
O5 0.0160(10) 0.0222(10) 0.0179(10) -0.0011(8) 0.0027(8) 0.0008(8)
O1 0.0209(10) 0.0144(9) 0.0159(9) 0.0036(8) 0.0041(8) 0.0060(8)
O2 0.0169(10) 0.0156(9) 0.0218(10) -0.0005(8) -0.0002(8) -0.0007(8)
O4 0.0222(10) 0.0139(9) 0.0157(9) 0.0003(7) 0.0047(8) 0.0020(8)
O3 0.0204(10) 0.0187(9) 0.0169(10) -0.0032(8) 0.0005(8) -0.0025(8)
C66 0.0258(15) 0.0203(14) 0.0144(14) 0.0014(11) 0.0024(11) 0.0017(12)
C61 0.0232(15) 0.0161(13) 0.0107(13) 0.0009(11) 0.0005(11) 0.0021(12)
C62 0.0214(15) 0.0260(15) 0.0166(14) 0.0029(12) -0.0023(11) 0.0025(12)
C63 0.0292(17) 0.0243(15) 0.0209(15) -0.0022(12) -0.0067(12) -0.0006(13)
C64 0.0377(18) 0.0262(16) 0.0231(16) -0.0086(13) -0.0051(13) 0.0060(14)
C65 0.0292(17) 0.0337(17) 0.0192(15) -0.0028(13) 0.0055(13) 0.0049(14)
C56 0.0213(15) 0.0205(14) 0.0256(16) 0.0046(12) 0.0076(12) 0.0068(12)
C51 0.0158(14) 0.0168(13) 0.0325(17) 0.0024(12) 0.0074(12) 0.0015(11)
C52 0.0199(16) 0.0193(15) 0.051(2) -0.0067(14) 0.0049(14) -0.0004(13)
C53 0.0220(17) 0.0171(15) 0.085(3) 0.0033(17) 0.0146(18) -0.0022(13)
C54 0.0302(19) 0.0303(18) 0.067(3) 0.0170(18) 0.0261(18) 0.0043(15)
C55 0.0315(18) 0.0312(17) 0.0391(19) 0.0104(15) 0.0182(15) 0.0068(15)
C11 0.0166(14) 0.0150(13) 0.0166(14) 0.0011(11) 0.0008(11) -0.0008(11)
C12 0.0179(14) 0.0152(13) 0.0252(15) 0.0011(11) 0.0021(11) 0.0027(11)
C13 0.0198(14) 0.0150(13) 0.0249(15) 0.0048(12) -0.0004(12) -0.0014(12)
C14 0.0235(15) 0.0198(14) 0.0213(15) 0.0039(12) 0.0049(12) -0.0013(12)
C15 0.0222(15) 0.0186(13) 0.0183(14) 0.0007(11) 0.0048(11) 0.0000(12)
C21 0.0202(15) 0.0178(14) 0.0223(15) -0.0075(12) -0.0011(12) 0.0042(12)
C22 0.0238(17) 0.0183(15) 0.053(2) -0.0068(14) -0.0024(15) 0.0020(13)
C23 0.0275(18) 0.0263(17) 0.052(2) -0.0185(16) -0.0093(16) 0.0069(14)
C24 0.0344(19) 0.048(2) 0.0284(17) -0.0147(16) -0.0127(14) 0.0250(17)
C25 0.043(2) 0.0369(18) 0.0171(15) 0.0018(13) 0.0045(14) 0.0169(16)
C41 0.0166(14) 0.0158(13) 0.0157(13) -0.0019(11) 0.0032(11) -0.0009(11)
C42 0.0210(15) 0.0137(13) 0.0207(14) 0.0004(11) 0.0004(11) -0.0028(11)
C43 0.0211(15) 0.0147(13) 0.0224(15) -0.0014(11) -0.0002(11) 0.0014(12)
C44 0.0249(15) 0.0176(14) 0.0189(14) -0.0044(11) 0.0053(12) 0.0013(12)
C45 0.0267(16) 0.0168(13) 0.0164(14) 0.0007(11) 0.0033(12) -0.0012(12)
C31 0.0203(15) 0.0246(15) 0.0174(14) 0.0030(12) 0.0022(11) -0.0049(12)
C32 0.0279(16) 0.0315(16) 0.0169(14) -0.0003(12) 0.0009(12) -0.0082(14)
C33 0.0268(17) 0.0422(19) 0.0191(15) 0.0089(14) -0.0033(13) -0.0109(15)
C34 0.0252(17) 0.0371(19) 0.0387(19) 0.0118(15) -0.0057(14) 0.0008(15)
C35 0.0266(17) 0.0285(17) 0.048(2) 0.0009(15) -0.0062(15) 0.0007(14)
C16 0.0352(18) 0.0170(14) 0.0328(17) 0.0079(13) 0.0081(14) 0.0043(13)
C26 0.0245(19) 0.041(2) 0.102(4) -0.022(2) -0.014(2) 0.0071(17)
C46 0.0360(18) 0.0151(14) 0.0299(17) 0.0021(12) 0.0066(14) 0.0038(13)
C36 0.038(2) 0.059(2) 0.033(2) 0.0022(17) -0.0141(16) -0.0110(18)
C91 0.045(2) 0.052(3) 0.087(3) -0.010(2) -0.011(2) 0.005(2)
C90 0.032(2) 0.043(2) 0.085(3) -0.017(2) 0.000(2) 0.0090(18)
C92 0.032(9) 0.030(9) 0.059(12) -0.002(8) 0.006(8) -0.010(7)
N91 0.055(11) 0.053(10) 0.062(12) 0.011(9) 0.000(9) 0.004(8)
C93 0.039(10) 0.060(12) 0.037(10) -0.001(8) -0.011(8) 0.013(9)

loop_
_atom_type_symbol
_atom_type_description
_atom_type_scat_dispersion_real
_atom_type_scat_dispersion_imag
_atom_type_scat_source
C C 0.0033 0.0016 'International Tables Vol C Tables 4.2.6.8 and 6.1.1.4'
H H 0.0000 0.0000 'International Tables Vol C Tables 4.2.6.8 and 6.1.1.4'
N N 0.0061 0.0033 'International Tables Vol C Tables 4.2.6.8 and 6.1.1.4'
O O 0.0106 0.0060 'International Tables Vol C Tables 4.2.6.8 and 6.1.1.4'
P P 0.1023 0.0942 'International Tables Vol C Tables 4.2.6.8 and 6.1.1.4'
Co Co 0.3494 0.9721 'International Tables Vol C Tables 4.2.6.8 and 6.1.1.4'
Br Br -0.2901 2.4595 'International Tables Vol C Tables 4.2.6.8 and 6.1.1.4'

loop_
_geom_angle_atom_site_label_1
_geom_angle_atom_site_label_2
_geom_angle_atom_site_label_3
_geom_angle
N1 Co1 N41 89.75(8)
N1 Co1 N11 89.70(8)
N41 Co1 N11 178.37(8)
N1 Co1 Br1 116.40(6)
N41 Co1 Br1 89.00(6)
N11 Co1 Br1 89.87(6)
N1 Co1 Br2 120.29(6)
N41 Co1 Br2 92.06(6)
N11 Co1 Br2 89.54(6)
Br1 Co1 Br2 123.296(17)
N2 P3 N3 117.94(12)
N2 P3 O6 106.90(11)
N3 P3 O6 111.02(11)
N2 P3 O5 112.58(11)
N3 P3 O5 104.93(11)
O6 P3 O5 102.44(10)
N3 P1 O1 104.49(11)
N3 P1 O2 114.10(11)
O1 P1 O2 98.96(10)
N3 P1 N1 117.97(12)
O1 P1 N1 111.45(11)
O2 P1 N1 108.17(11)
N2 P2 O4 106.60(11)
N2 P2 O3 113.44(11)
O4 P2 O3 98.41(10)
N2 P2 N1 117.60(12)
O4 P2 N1 109.78(11)
O3 P2 N1 109.20(11)
P1 N3 P3 121.85(14)
P2 N2 P3 121.73(14)
P1 N1 P2 120.13(13)
P1 N1 Co1 119.95(12)
P2 N1 Co1 119.88(12)
C11 N11 C15 115.5(2)
C11 N11 Co1 130.75(17)
C15 N11 Co1 113.67(17)
C21 N21 C25 115.0(3)
C41 N41 C45 115.5(2)
C41 N41 Co1 130.92(18)
C45 N41 Co1 113.56(17)
C31 N31 C35 115.9(3)
C61 O6 P3 114.27(15)
C51 O5 P3 123.26(17)
C11 O1 P1 129.23(16)
C21 O2 P1 120.02(17)
C41 O4 P2 127.45(17)
C31 O3 P2 120.29(17)
C61 C66 C65 116.5(3)
C61 C66 C56 121.3(2)
C65 C66 C56 122.2(3)
C62 C61 C66 123.3(3)
C62 C61 O6 118.3(2)
C66 C61 O6 118.4(2)
C61 C62 C63 119.0(3)
C61 C62 H62 120.5
C63 C62 H62 120.5
C62 C63 C64 119.5(3)
C62 C63 H63 120.2
C64 C63 H63 120.2
C65 C64 C63 120.6(3)
C65 C64 H64 119.7
C63 C64 H64 119.7
C64 C65 C66 121.0(3)
C64 C65 H65 119.5
C66 C65 H65 119.5
C51 C56 C55 117.0(3)
C51 C56 C66 121.3(2)
C55 C56 C66 121.6(3)
C52 C51 C56 122.7(3)
C52 C51 O5 117.3(3)
C56 C51 O5 119.8(2)
C51 C52 C53 118.5(3)
C51 C52 H52 120.7
C53 C52 H52 120.7
C54 C53 C52 120.1(3)
C54 C53 H53 120.0
C52 C53 H53 120.0
C53 C54 C55 120.7(3)
C53 C54 H54 119.7
C55 C54 H54 119.7
C54 C55 C56 120.9(3)
C54 C55 H55 119.5
C56 C55 H55 119.5
N11 C11 C12 125.5(2)
N11 C11 O1 119.3(2)
C12 C11 O1 115.2(2)
C11 C12 C13 118.5(3)
C11 C12 H12 120.8
C13 C12 H12 120.8
C12 C13 C14 117.2(2)
C12 C13 C16 121.0(3)
C14 C13 C16 121.9(3)
C15 C14 C13 119.7(3)
C15 C14 H14 120.1
C13 C14 H14 120.1
N11 C15 C14 123.6(3)
N11 C15 H15 118.2
C14 C15 H15 118.2
N21 C21 C22 126.7(3)
N21 C21 O2 115.9(2)
C22 C21 O2 117.4(3)
C21 C22 C23 118.2(3)
C21 C22 H22 120.9
C23 C22 H22 120.9
C22 C23 C24 116.8(3)
C22 C23 C26 121.4(3)
C24 C23 C26 121.8(3)
C25 C24 C23 120.2(3)
C25 C24 H24 119.9
C23 C24 H24 119.9
N21 C25 C24 123.1(3)
N21 C25 H25 118.4
C24 C25 H25 118.5
N41 C41 C42 125.5(2)
N41 C41 O4 119.1(2)
C42 C41 O4 115.3(2)
C43 C42 C41 118.3(2)
C43 C42 H42 120.8
C41 C42 H42 120.8
C42 C43 C44 117.2(2)
C42 C43 C46 121.5(2)
C44 C43 C46 121.2(2)
C45 C44 C43 119.7(3)
C45 C44 H44 120.1
C43 C44 H44 120.1
N41 C45 C44 123.7(2)
N41 C45 H45 118.2
C44 C45 H45 118.2
N31 C31 C32 125.9(3)
N31 C31 O3 116.5(2)
C32 C31 O3 117.7(3)
C31 C32 C33 117.4(3)
C31 C32 H32 121.3
C33 C32 H32 121.3
C32 C33 C34 117.9(3)
C32 C33 C36 121.1(3)
C34 C33 C36 121.0(3)
C35 C34 C33 119.4(3)
C35 C34 H34 120.3
C33 C34 H34 120.3
N31 C35 C34 123.5(3)
N31 C35 H35 118.3
C34 C35 H35 118.3
C13 C16 H16A 109.5
C13 C16 H16B 109.5
H16A C16 H16B 109.5
C13 C16 H16C 109.5
H16A C16 H16C 109.5
H16B C16 H16C 109.5
C23 C26 H26A 109.5
C23 C26 H26B 109.5
H26A C26 H26B 109.5
C23 C26 H26C 109.5
H26A C26 H26C 109.5
H26B C26 H26C 109.5
C43 C46 H46A 109.5
C43 C46 H46B 109.5
H46A C46 H46B 109.5
C43 C46 H46C 109.5
H46A C46 H46C 109.5
H46B C46 H46C 109.5
C33 C36 H36A 109.5
C33 C36 H36B 109.5
H36A C36 H36B 109.5
C33 C36 H36C 109.5
H36A C36 H36C 109.5
H36B C36 H36C 109.5
C90 C91 H91A 109.5
C90 C91 H91B 109.5
H91A C91 H91B 109.5
C90 C91 H91C 109.5
H91A C91 H91C 109.5
H91B C91 H91C 109.5
N90 C90 C91 177.7(5)
N91 C92 C93 178(2)
C92 C93 H93A 109.5
C92 C93 H93B 109.5
H93A C93 H93B 109.5
C92 C93 H93C 109.5
H93A C93 H93C 109.5
H93B C93 H93C 109.5

loop_
_geom_bond_atom_site_label_1
_geom_bond_atom_site_label_2
_geom_bond_distance
Co1 N1 2.044(2)
Co1 N41 2.213(2)
Co1 N11 2.239(2)
Co1 Br1 2.4171(4)
Co1 Br2 2.4363(4)
P3 N2 1.581(2)
P3 N3 1.585(2)
P3 O6 1.5865(19)
P3 O5 1.5875(19)
P1 N3 1.557(2)
P1 O1 1.5812(18)
P1 O2 1.5998(19)
P1 N1 1.607(2)
P2 N2 1.561(2)
P2 O4 1.5784(19)
P2 O3 1.5962(19)
P2 N1 1.616(2)
N11 C11 1.324(3)
N11 C15 1.350(3)
N21 C21 1.317(4)
N21 C25 1.350(4)
N41 C41 1.324(3)
N41 C45 1.356(3)
N31 C31 1.321(4)
N31 C35 1.344(4)
N90 C90 1.131(5)
O6 C61 1.423(3)
O5 C51 1.409(3)
O1 C11 1.386(3)
O2 C21 1.399(3)
O4 C41 1.394(3)
O3 C31 1.393(3)
C66 C61 1.388(4)
C66 C65 1.402(4)
C66 C56 1.478(4)
C61 C62 1.379(4)
C62 C63 1.382(4)
C62 H62 0.9300
C63 C64 1.387(4)
C63 H63 0.9300
C64 C65 1.385(4)
C64 H64 0.9300
C65 H65 0.9300
C56 C51 1.389(4)
C56 C55 1.405(4)
C51 C52 1.382(4)
C52 C53 1.394(5)
C52 H52 0.9300
C53 C54 1.375(5)
C53 H53 0.9300
C54 C55 1.376(5)
C54 H54 0.9300
C55 H55 0.9300
C11 C12 1.385(4)
C12 C13 1.386(4)
C12 H12 0.9300
C13 C14 1.396(4)
C13 C16 1.504(4)
C14 C15 1.378(4)
C14 H14 0.9300
C15 H15 0.9300
C21 C22 1.376(4)
C22 C23 1.378(5)
C22 H22 0.9300
C23 C24 1.397(5)
C23 C26 1.508(5)
C24 C25 1.378(5)
C24 H24 0.9300
C25 H25 0.9300
C41 C42 1.387(4)
C42 C43 1.387(4)
C42 H42 0.9300
C43 C44 1.401(4)
C43 C46 1.501(4)
C44 C45 1.371(4)
C44 H44 0.9300
C45 H45 0.9300
C31 C32 1.379(4)
C32 C33 1.387(4)
C32 H32 0.9300
C33 C34 1.397(5)
C33 C36 1.503(4)
C34 C35 1.367(4)
C34 H34 0.9300
C35 H35 0.9300
C16 H16A 0.9600
C16 H16B 0.9600
C16 H16C 0.9600
C26 H26A 0.9600
C26 H26B 0.9600
C26 H26C 0.9600
C46 H46A 0.9600
C46 H46B 0.9600
C46 H46C 0.9600
C36 H36A 0.9600
C36 H36B 0.9600
C36 H36C 0.9600
C91 C90 1.461(6)
C91 H91A 0.9600
C91 H91B 0.9600
C91 H91C 0.9600
C92 N91 1.14(2)
C92 C93 1.43(2)
C93 H93A 0.9600
C93 H93B 0.9600
C93 H93C 0.9600
